data_4513603
loop_
_publ_author_name
'Dobrzycki, Lukasz'
'Taraszewska, Paulina'
'Boese, Roland'
'Cyra\'nski, Micha\/l K.'

_publ_section_title
;
 Pyrrolidine and Its Hydrates in the Solid State
;
_journal_issue 10
_journal_name_full 'Crystal Growth &amp; Design'
_journal_page_first 4804
_journal_paper_doi 10.1021/acs.cgd.5b00527
_journal_volume 15
_journal_year 2015
_chemical_formula_sum 'C4 H42 O18'
_chemical_formula_weight 378.38
_chemical_name_common 'THF clathrate hydrate type sII'
_chemical_name_systematic
; 
Tetrahydrofurane clathrate hydrate type sII  
;
_space_group_IT_number 227
_symmetry_cell_setting cubic
_symmetry_space_group_name_Hall '-F 4vw 2vw 3'
_symmetry_space_group_name_H-M 'F d -3 m :2'
_atom_sites_solution_hydrogens geom
_atom_sites_solution_primary direct
_atom_sites_solution_secondary difmap
_cell_angle_alpha 90.00
_cell_angle_beta 90.00
_cell_angle_gamma 90.00
_cell_formula_units_Z 8
_cell_length_a 17.2166(11)
_cell_length_b 17.2166(11)
_cell_length_c 17.2166(11)
_cell_measurement_reflns_used 2040
_cell_measurement_temperature 220(2)
_cell_measurement_theta_max 27.8442
_cell_measurement_theta_min 3.3470
_cell_volume 5103.2(6)
_computing_cell_refinement 'SAINT V8.27B (Bruker AXS Inc., 2012)'
_computing_data_collection 'APEX2 v2013.2-0 (Bruker AXS Inc., 2012)'
_computing_data_reduction 'SAINT V8.27B (Bruker AXS Inc., 2012)'
_computing_molecular_graphics 'Diamond 2.1 (Branderburg & Putz, 2012)'
_computing_publication_material 'APEX2 v2013.2-0 (Bruker AXS Inc., 2012)'
_computing_structure_refinement 'SHELXL-97 (Sheldrick, 2008)'
_computing_structure_solution 'SHELXS-97 (Sheldrick, 2008)'
_diffrn_ambient_temperature 220(2)
_diffrn_detector_area_resol_mean 10.4167
_diffrn_measured_fraction_theta_full 0.985
_diffrn_measured_fraction_theta_max 0.985
_diffrn_measurement_device_type 'Bruker D8 Venture CMOS area-detector'
_diffrn_measurement_method 'phi scan'
_diffrn_radiation_monochromator 'Bruker Triumph'
_diffrn_radiation_source 'fine-focus sealed tube'
_diffrn_radiation_type MoK\a
_diffrn_radiation_wavelength 0.71073
_diffrn_reflns_av_R_equivalents 0.0221
_diffrn_reflns_av_sigmaI/netI 0.0116
_diffrn_reflns_limit_h_max 22
_diffrn_reflns_limit_h_min -11
_diffrn_reflns_limit_k_max 18
_diffrn_reflns_limit_k_min -22
_diffrn_reflns_limit_l_max 22
_diffrn_reflns_limit_l_min -18
_diffrn_reflns_number 4130
_diffrn_reflns_theta_full 27.96
_diffrn_reflns_theta_max 27.96
_diffrn_reflns_theta_min 3.93
_exptl_absorpt_coefficient_mu 0.103
_exptl_absorpt_correction_T_max 0.9697
_exptl_absorpt_correction_T_min 0.9408
_exptl_absorpt_correction_type multi-scan
_exptl_absorpt_process_details
;
SADABS V2012/1 (Bruker AXS Inc.) 
;
_exptl_crystal_colour colourless
_exptl_crystal_density_diffrn 0.985
_exptl_crystal_density_method 'not measured'
_exptl_crystal_description cylindical
_exptl_crystal_F_000 1680
_exptl_crystal_size_max 0.60
_exptl_crystal_size_mid 0.30
_exptl_crystal_size_min 0.30
_refine_diff_density_max 0.172
_refine_diff_density_min -0.299
_refine_diff_density_rms 0.045
_refine_ls_extinction_method none
_refine_ls_goodness_of_fit_ref 1.127
_refine_ls_hydrogen_treatment constr
_refine_ls_matrix_type full
_refine_ls_number_parameters 21
_refine_ls_number_reflns 330
_refine_ls_number_restraints 0
_refine_ls_restrained_S_all 1.127
_refine_ls_R_factor_all 0.0493
_refine_ls_R_factor_gt 0.0431
_refine_ls_shift/su_max 0.000
_refine_ls_shift/su_mean 0.000
_refine_ls_structure_factor_coef Fsqd
_refine_ls_weighting_details 'calc w=1/[\s^2^(Fo^2^)+(0.0835P)^2^+1.4082P] where P=(Fo^2^+2Fc^2^)/3'
_refine_ls_weighting_scheme calc
_refine_ls_wR_factor_gt 0.1263
_refine_ls_wR_factor_ref 0.1307
_reflns_number_gt 285
_reflns_number_total 330
_reflns_threshold_expression >2sigma(I)
_cod_data_source_file cg5b00527_si_001.cif
_cod_data_source_block THF_clathrate_hydrate_220K
_cod_depositor_comments
;
The following automatic conversions were performed:

'_symmetry_cell_setting' value 'Cubic' changed to 'cubic' according
to
/usr/data/users/saulius/crontab/automatic-downloads/rss-feeds/ACS/lib/dictionaries/cif_core.dic
dictionary named 'cif_core.dic' version 2.4.2 from 2011-04-26.

Automatic conversion script
Id: cif_fix_values 3271 2015-04-21 07:52:19Z andrius 

 Adding full bibliography for 4513593--4513603.cif.
;
_cod_original_sg_symbol_H-M Fd-3m
_cod_database_code 4513603

loop_
_symmetry_equiv_pos_as_xyz
'x, y, z'
'-x+3/4, -y+1/4, z+1/2'
'-x+1/4, y+1/2, -z+3/4'
'x+1/2, -y+3/4, -z+1/4'
'z, x, y'
'z+1/2, -x+3/4, -y+1/4'
'-z+3/4, -x+1/4, y+1/2'
'-z+1/4, x+1/2, -y+3/4'
'y, z, x'
'-y+1/4, z+1/2, -x+3/4'
'y+1/2, -z+3/4, -x+1/4'
'-y+3/4, -z+1/4, x+1/2'
'y+3/4, x+1/4, -z+1/2'
'-y, -x, -z'
'y+1/4, -x+1/2, z+3/4'
'-y+1/2, x+3/4, z+1/4'
'x+3/4, z+1/4, -y+1/2'
'-x+1/2, z+3/4, y+1/4'
'-x, -z, -y'
'x+1/4, -z+1/2, y+3/4'
'z+3/4, y+1/4, -x+1/2'
'z+1/4, -y+1/2, x+3/4'
'-z+1/2, y+3/4, x+1/4'
'-z, -y, -x'
'x, y+1/2, z+1/2'
'-x+3/4, -y+3/4, z+1'
'-x+1/4, y+1, -z+5/4'
'x+1/2, -y+5/4, -z+3/4'
'z, x+1/2, y+1/2'
'z+1/2, -x+5/4, -y+3/4'
'-z+3/4, -x+3/4, y+1'
'-z+1/4, x+1, -y+5/4'
'y, z+1/2, x+1/2'
'-y+1/4, z+1, -x+5/4'
'y+1/2, -z+5/4, -x+3/4'
'-y+3/4, -z+3/4, x+1'
'y+3/4, x+3/4, -z+1'
'-y, -x+1/2, -z+1/2'
'y+1/4, -x+1, z+5/4'
'-y+1/2, x+5/4, z+3/4'
'x+3/4, z+3/4, -y+1'
'-x+1/2, z+5/4, y+3/4'
'-x, -z+1/2, -y+1/2'
'x+1/4, -z+1, y+5/4'
'z+3/4, y+3/4, -x+1'
'z+1/4, -y+1, x+5/4'
'-z+1/2, y+5/4, x+3/4'
'-z, -y+1/2, -x+1/2'
'x+1/2, y, z+1/2'
'-x+5/4, -y+1/4, z+1'
'-x+3/4, y+1/2, -z+5/4'
'x+1, -y+3/4, -z+3/4'
'z+1/2, x, y+1/2'
'z+1, -x+3/4, -y+3/4'
'-z+5/4, -x+1/4, y+1'
'-z+3/4, x+1/2, -y+5/4'
'y+1/2, z, x+1/2'
'-y+3/4, z+1/2, -x+5/4'
'y+1, -z+3/4, -x+3/4'
'-y+5/4, -z+1/4, x+1'
'y+5/4, x+1/4, -z+1'
'-y+1/2, -x, -z+1/2'
'y+3/4, -x+1/2, z+5/4'
'-y+1, x+3/4, z+3/4'
'x+5/4, z+1/4, -y+1'
'-x+1, z+3/4, y+3/4'
'-x+1/2, -z, -y+1/2'
'x+3/4, -z+1/2, y+5/4'
'z+5/4, y+1/4, -x+1'
'z+3/4, -y+1/2, x+5/4'
'-z+1, y+3/4, x+3/4'
'-z+1/2, -y, -x+1/2'
'x+1/2, y+1/2, z'
'-x+5/4, -y+3/4, z+1/2'
'-x+3/4, y+1, -z+3/4'
'x+1, -y+5/4, -z+1/4'
'z+1/2, x+1/2, y'
'z+1, -x+5/4, -y+1/4'
'-z+5/4, -x+3/4, y+1/2'
'-z+3/4, x+1, -y+3/4'
'y+1/2, z+1/2, x'
'-y+3/4, z+1, -x+3/4'
'y+1, -z+5/4, -x+1/4'
'-y+5/4, -z+3/4, x+1/2'
'y+5/4, x+3/4, -z+1/2'
'-y+1/2, -x+1/2, -z'
'y+3/4, -x+1, z+3/4'
'-y+1, x+5/4, z+1/4'
'x+5/4, z+3/4, -y+1/2'
'-x+1, z+5/4, y+1/4'
'-x+1/2, -z+1/2, -y'
'x+3/4, -z+1, y+3/4'
'z+5/4, y+3/4, -x+1/2'
'z+3/4, -y+1, x+3/4'
'-z+1, y+5/4, x+1/4'
'-z+1/2, -y+1/2, -x'
'-x, -y, -z'
'x-3/4, y-1/4, -z-1/2'
'x-1/4, -y-1/2, z-3/4'
'-x-1/2, y-3/4, z-1/4'
'-z, -x, -y'
'-z-1/2, x-3/4, y-1/4'
'z-3/4, x-1/4, -y-1/2'
'z-1/4, -x-1/2, y-3/4'
'-y, -z, -x'
'y-1/4, -z-1/2, x-3/4'
'-y-1/2, z-3/4, x-1/4'
'y-3/4, z-1/4, -x-1/2'
'-y-3/4, -x-1/4, z-1/2'
'y, x, z'
'-y-1/4, x-1/2, -z-3/4'
'y-1/2, -x-3/4, -z-1/4'
'-x-3/4, -z-1/4, y-1/2'
'x-1/2, -z-3/4, -y-1/4'
'x, z, y'
'-x-1/4, z-1/2, -y-3/4'
'-z-3/4, -y-1/4, x-1/2'
'-z-1/4, y-1/2, -x-3/4'
'z-1/2, -y-3/4, -x-1/4'
'z, y, x'
'-x, -y+1/2, -z+1/2'
'x-3/4, y+1/4, -z'
'x-1/4, -y, z-1/4'
'-x-1/2, y-1/4, z+1/4'
'-z, -x+1/2, -y+1/2'
'-z-1/2, x-1/4, y+1/4'
'z-3/4, x+1/4, -y'
'z-1/4, -x, y-1/4'
'-y, -z+1/2, -x+1/2'
'y-1/4, -z, x-1/4'
'-y-1/2, z-1/4, x+1/4'
'y-3/4, z+1/4, -x'
'-y-3/4, -x+1/4, z'
'y, x+1/2, z+1/2'
'-y-1/4, x, -z-1/4'
'y-1/2, -x-1/4, -z+1/4'
'-x-3/4, -z+1/4, y'
'x-1/2, -z-1/4, -y+1/4'
'x, z+1/2, y+1/2'
'-x-1/4, z, -y-1/4'
'-z-3/4, -y+1/4, x'
'-z-1/4, y, -x-1/4'
'z-1/2, -y-1/4, -x+1/4'
'z, y+1/2, x+1/2'
'-x+1/2, -y, -z+1/2'
'x-1/4, y-1/4, -z'
'x+1/4, -y-1/2, z-1/4'
'-x, y-3/4, z+1/4'
'-z+1/2, -x, -y+1/2'
'-z, x-3/4, y+1/4'
'z-1/4, x-1/4, -y'
'z+1/4, -x-1/2, y-1/4'
'-y+1/2, -z, -x+1/2'
'y+1/4, -z-1/2, x-1/4'
'-y, z-3/4, x+1/4'
'y-1/4, z-1/4, -x'
'-y-1/4, -x-1/4, z'
'y+1/2, x, z+1/2'
'-y+1/4, x-1/2, -z-1/4'
'y, -x-3/4, -z+1/4'
'-x-1/4, -z-1/4, y'
'x, -z-3/4, -y+1/4'
'x+1/2, z, y+1/2'
'-x+1/4, z-1/2, -y-1/4'
'-z-1/4, -y-1/4, x'
'-z+1/4, y-1/2, -x-1/4'
'z, -y-3/4, -x+1/4'
'z+1/2, y, x+1/2'
'-x+1/2, -y+1/2, -z'
'x-1/4, y+1/4, -z-1/2'
'x+1/4, -y, z-3/4'
'-x, y-1/4, z-1/4'
'-z+1/2, -x+1/2, -y'
'-z, x-1/4, y-1/4'
'z-1/4, x+1/4, -y-1/2'
'z+1/4, -x, y-3/4'
'-y+1/2, -z+1/2, -x'
'y+1/4, -z, x-3/4'
'-y, z-1/4, x-1/4'
'y-1/4, z+1/4, -x-1/2'
'-y-1/4, -x+1/4, z-1/2'
'y+1/2, x+1/2, z'
'-y+1/4, x, -z-3/4'
'y, -x-1/4, -z-1/4'
'-x-1/4, -z+1/4, y-1/2'
'x, -z-1/4, -y-1/4'
'x+1/2, z+1/2, y'
'-x+1/4, z, -y-3/4'
'-z-1/4, -y+1/4, x-1/2'
'-z+1/4, y, -x-3/4'
'z, -y-1/4, -x-1/4'
'z+1/2, y+1/2, x'

loop_
_atom_site_label
_atom_site_type_symbol
_atom_site_fract_x
_atom_site_fract_y
_atom_site_fract_z
_atom_site_U_iso_or_equiv
_atom_site_adp_type
_atom_site_occupancy
_atom_site_symmetry_multiplicity
_atom_site_calc_flag
_atom_site_refinement_flags
O1 O 0.1250 0.6250 0.1250 0.0411(8) Uani 1 24 d S
H1A H 0.1585 0.5915 0.0915 0.062 Uiso 0.50 6 d SPR
O2 O 0.21705(6) 0.53295(6) 0.03295(6) 0.0407(5) Uani 1 6 d S
H2A H 0.1835 0.5665 0.0665 0.061 Uiso 0.50 6 d SPR
H2B H 0.2724 0.5455 0.0455 0.061 Uiso 0.50 2 d SPR
O3 O 0.18229(4) 0.37998(5) 0.06771(4) 0.0401(5) Uani 1 2 d S
H3A H 0.1948 0.4353 0.0552 0.060 Uiso 0.50 2 d SPR
H3B H 0.1412 0.3800 0.1088 0.060 Uiso 0.50 2 d SPR
H3C H 0.2309 0.3576 0.0901 0.060 Uiso 0.50 1 d PR
O4 O 0.1665(5) 0.1665(5) 0.0835(5) 0.130(6) Uani 0.25 6 d SP
C1 C 0.1621(5) 0.1621(5) 0.1621(5) 0.112(10) Uani 0.25 6 d SP
C2 C 0.1250 0.1956(8) 0.1250 0.217(9) Uani 0.50 4 d SP

loop_
_atom_site_aniso_label
_atom_site_aniso_U_11
_atom_site_aniso_U_22
_atom_site_aniso_U_33
_atom_site_aniso_U_23
_atom_site_aniso_U_13
_atom_site_aniso_U_12
O1 0.0411(8) 0.0411(8) 0.0411(8) 0.000 0.000 0.000
O2 0.0407(5) 0.0407(5) 0.0407(5) 0.0001(4) -0.0001(4) -0.0001(4)
O3 0.0394(5) 0.0414(6) 0.0394(5) 0.0003(3) -0.0003(3) -0.0003(3)
O4 0.130(6) 0.130(6) 0.130(6) 0.039(5) 0.039(5) -0.039(5)
C1 0.112(10) 0.112(10) 0.112(10) -0.043(7) -0.043(7) -0.043(7)
C2 0.288(14) 0.075(8) 0.288(14) 0.000 0.106(18) 0.000

loop_
_atom_type_symbol
_atom_type_description
_atom_type_scat_dispersion_real
_atom_type_scat_dispersion_imag
_atom_type_scat_source
C C 0.0033 0.0016 'International Tables Vol C Tables 4.2.6.8 and 6.1.1.4'
H H 0.0000 0.0000 'International Tables Vol C Tables 4.2.6.8 and 6.1.1.4'
O O 0.0106 0.0060 'International Tables Vol C Tables 4.2.6.8 and 6.1.1.4'

loop_
_geom_angle_atom_site_label_1
_geom_angle_atom_site_label_2
_geom_angle_atom_site_label_3
_geom_angle
_geom_angle_site_symmetry_1
_geom_angle_site_symmetry_3
H2A O2 H2B 107.5 . .
H3A O3 H3B 107.8 . .
H3A O3 H3C 105.7 . .
H3B O3 H3C 108.7 . .
C2 O4 C2 99.3(14) 78_445 .
C2 O4 C2 99.3(14) 78_445 9
C2 O4 C2 99.3(14) . 9
C2 O4 C1 50.0(6) 78_445 27_544
C2 O4 C1 50.0(6) . 27_544
C2 O4 C1 111.8(15) 9 27_544
C2 O4 C1 111.8(15) 78_445 .
C2 O4 C1 50.0(6) . .
C2 O4 C1 50.0(6) 9 .
C1 O4 C1 83.4(11) 27_544 .
C2 O4 C1 50.0(6) 78_445 76_445
C2 O4 C1 111.8(15) . 76_445
C2 O4 C1 50.0(6) 9 76_445
C1 O4 C1 83.4(11) 27_544 76_445
C1 O4 C1 83.4(11) . 76_445
C2 C1 C2 106.6(13) 9 .
C2 C1 C2 106.6(13) 9 5
C2 C1 C2 106.6(13) . 5
C2 C1 O4 127.1(17) 9 27_544
C2 C1 O4 53.8(5) . 27_544
C2 C1 O4 53.8(5) 5 27_544
C2 C1 O4 53.8(5) 9 .
C2 C1 O4 53.8(5) . .
C2 C1 O4 127.1(17) 5 .
O4 C1 O4 96.2(10) 27_544 .
C2 C1 O4 53.8(5) 9 76_445
C2 C1 O4 127.1(17) . 76_445
C2 C1 O4 53.8(5) 5 76_445
O4 C1 O4 96.2(10) 27_544 76_445
O4 C1 O4 96.2(10) . 76_445
C2 C1 C1 87.7(10) 9 27_544
C2 C1 C1 32.6(12) . 27_544
C2 C1 C1 87.7(10) 5 27_544
O4 C1 C1 48.3(5) 27_544 27_544
O4 C1 C1 48.3(5) . 27_544
O4 C1 C1 94.5(7) 76_445 27_544
C2 C1 C1 32.6(12) 9 76_445
C2 C1 C1 87.7(10) . 76_445
C2 C1 C1 87.7(10) 5 76_445
O4 C1 C1 94.5(7) 27_544 76_445
O4 C1 C1 48.3(5) . 76_445
O4 C1 C1 48.3(5) 76_445 76_445
C1 C1 C1 60.000(1) 27_544 76_445
C2 C1 C1 87.7(10) 9 50_454
C2 C1 C1 87.7(10) . 50_454
C2 C1 C1 32.6(12) 5 50_454
O4 C1 C1 48.3(5) 27_544 50_454
O4 C1 C1 94.5(7) . 50_454
O4 C1 C1 48.3(5) 76_445 50_454
C1 C1 C1 60.000(1) 27_544 50_454
C1 C1 C1 60.000(1) 76_445 50_454
C1 C2 C1 115(2) 27_544 .
C1 C2 O4 76.2(9) 27_544 .
C1 C2 O4 76.2(9) . .
C1 C2 O4 76.2(9) 27_544 27_544
C1 C2 O4 76.2(9) . 27_544
O4 C2 O4 127(2) . 27_544
C1 C2 C2 36.7(6) 27_544 78_445
C1 C2 C2 92.3(10) . 78_445
O4 C2 C2 40.4(7) . 78_445
O4 C2 C2 97.7(9) 27_544 78_445
C1 C2 C2 36.7(6) 27_544 34_544
C1 C2 C2 92.3(10) . 34_544
O4 C2 C2 97.7(9) . 34_544
O4 C2 C2 40.4(7) 27_544 34_544
C2 C2 C2 60.0 78_445 34_544
C1 C2 C2 92.3(10) 27_544 9
C1 C2 C2 36.7(6) . 9
O4 C2 C2 40.4(7) . 9
O4 C2 C2 97.7(9) 27_544 9
C2 C2 C2 60.0 78_445 9
C2 C2 C2 90.0 34_544 9
C1 C2 C2 92.3(10) 27_544 5
C1 C2 C2 36.7(6) . 5
O4 C2 C2 97.7(9) . 5
O4 C2 C2 40.4(7) 27_544 5
C2 C2 C2 90.0 78_445 5
C2 C2 C2 60.0 34_544 5
C2 C2 C2 60.0 9 5

loop_
_geom_bond_atom_site_label_1
_geom_bond_atom_site_label_2
_geom_bond_distance
_geom_bond_site_symmetry_2
O1 H1A 0.9999 .
O2 H2A 1.0001 .
O2 H2B 0.9999 .
O3 H3A 1.0000 .
O3 H3B 1.0001 .
O3 H3C 0.9995 .
O4 C2 1.128(7) 78_445
O4 C2 1.128(7) .
O4 C2 1.128(7) 9
O4 C1 1.357(13) 27_544
O4 C1 1.357(13) .
O4 C1 1.357(13) 76_445
C1 C2 1.071(8) 9
C1 C2 1.071(8) .
C1 C2 1.071(8) 5
C1 O4 1.357(13) 27_544
C1 O4 1.357(13) 76_445
C1 C1 1.81(3) 27_544
C1 C1 1.81(3) 76_445
C1 C1 1.81(3) 50_454
C2 C1 1.071(8) 27_544
C2 O4 1.128(7) 27_544
C2 C2 1.72(2) 78_445
C2 C2 1.72(2) 34_544
C2 C2 1.72(2) 9
C2 C2 1.72(2) 5

loop_
_geom_hbond_atom_site_label_D
_geom_hbond_atom_site_label_H
_geom_hbond_atom_site_label_A
_geom_hbond_distance_DH
_geom_hbond_distance_HA
_geom_hbond_distance_DA
_geom_hbond_angle_DHA
_geom_hbond_site_symmetry_A
O1 H1A O2 1.00 1.75 2.7451(17) 180.0 .
O3 H3A O2 1.00 1.77 2.7662(10) 179.9 .
O3 H3B O3 1.00 1.79 2.7898(19) 180.0 27_544
O3 H3C O3 1.00 1.78 2.7811(10) 179.9 152_565

loop_
_geom_torsion_atom_site_label_1
_geom_torsion_atom_site_label_2
_geom_torsion_atom_site_label_3
_geom_torsion_atom_site_label_4
_geom_torsion
_geom_torsion_site_symmetry_1
_geom_torsion_site_symmetry_4
C2 O4 C1 C2 83.7(11) 78_445 9
C2 O4 C1 C2 167(2) . 9
C1 O4 C1 C2 125.8(12) 27_544 9
C1 O4 C1 C2 41.7(13) 76_445 9
C2 O4 C1 C2 -83.7(11) 78_445 .
C2 O4 C1 C2 -167(2) 9 .
C1 O4 C1 C2 -41.7(13) 27_544 .
C1 O4 C1 C2 -125.8(12) 76_445 .
C2 O4 C1 C2 0.0 78_445 5
C2 O4 C1 C2 83.7(11) . 5
C2 O4 C1 C2 -83.7(11) 9 5
C1 O4 C1 C2 42.1(4) 27_544 5
C1 O4 C1 C2 -42.1(4) 76_445 5
C2 O4 C1 O4 -48.5(6) 78_445 27_544
C2 O4 C1 O4 35.3(12) . 27_544
C2 O4 C1 O4 -132.2(14) 9 27_544
C1 O4 C1 O4 -6.4(10) 27_544 27_544
C1 O4 C1 O4 -90.54(17) 76_445 27_544
C2 O4 C1 O4 48.5(6) 78_445 76_445
C2 O4 C1 O4 132.2(14) . 76_445
C2 O4 C1 O4 -35.3(12) 9 76_445
C1 O4 C1 O4 90.54(17) 27_544 76_445
C1 O4 C1 O4 6.4(10) 76_445 76_445
C2 O4 C1 C1 -42.1(4) 78_445 27_544
C2 O4 C1 C1 41.7(13) . 27_544
C2 O4 C1 C1 -125.8(12) 9 27_544
C1 O4 C1 C1 -84.1(9) 76_445 27_544
C2 O4 C1 C1 42.1(4) 78_445 76_445
C2 O4 C1 C1 125.8(12) . 76_445
C2 O4 C1 C1 -41.7(13) 9 76_445
C1 O4 C1 C1 84.1(9) 27_544 76_445
C2 O4 C1 C1 0.0 78_445 50_454
C2 O4 C1 C1 83.7(11) . 50_454
C2 O4 C1 C1 -83.7(11) 9 50_454
C1 O4 C1 C1 42.1(4) 27_544 50_454
C1 O4 C1 C1 -42.1(4) 76_445 50_454
C2 C1 C2 C1 56.8(13) 9 27_544
C2 C1 C2 C1 -56.8(13) 5 27_544
O4 C1 C2 C1 -67.3(8) 27_544 27_544
O4 C1 C2 C1 67.3(8) . 27_544
O4 C1 C2 C1 0.000(2) 76_445 27_544
C1 C1 C2 C1 30.03(3) 76_445 27_544
C1 C1 C2 C1 -30.03(2) 50_454 27_544
C2 C1 C2 O4 -10.5(18) 9 .
C2 C1 C2 O4 -124.2(12) 5 .
O4 C1 C2 O4 -134.7(17) 27_544 .
O4 C1 C2 O4 -67.3(8) 76_445 .
C1 C1 C2 O4 -67.3(8) 27_544 .
C1 C1 C2 O4 -37.3(8) 76_445 .
C1 C1 C2 O4 -97.4(8) 50_454 .
C2 C1 C2 O4 124.2(12) 9 27_544
C2 C1 C2 O4 10.5(18) 5 27_544
O4 C1 C2 O4 134.7(17) . 27_544
O4 C1 C2 O4 67.3(8) 76_445 27_544
C1 C1 C2 O4 67.3(8) 27_544 27_544
C1 C1 C2 O4 97.4(8) 76_445 27_544
C1 C1 C2 O4 37.3(8) 50_454 27_544
C2 C1 C2 C2 26.8(13) 9 78_445
C2 C1 C2 C2 -86.9(13) 5 78_445
O4 C1 C2 C2 -97.4(8) 27_544 78_445
O4 C1 C2 C2 37.3(8) . 78_445
O4 C1 C2 C2 -30.03(2) 76_445 78_445
C1 C1 C2 C2 -30.03(3) 27_544 78_445
C1 C1 C2 C2 0.0 76_445 78_445
C1 C1 C2 C2 -60.06(5) 50_454 78_445
C2 C1 C2 C2 86.9(13) 9 34_544
C2 C1 C2 C2 -26.8(13) 5 34_544
O4 C1 C2 C2 -37.3(8) 27_544 34_544
O4 C1 C2 C2 97.4(8) . 34_544
O4 C1 C2 C2 30.03(3) 76_445 34_544
C1 C1 C2 C2 30.03(2) 27_544 34_544
C1 C1 C2 C2 60.06(5) 76_445 34_544
C1 C1 C2 C2 0.0 50_454 34_544
C2 C1 C2 C2 -114(3) 5 9
O4 C1 C2 C2 -124.2(12) 27_544 9
O4 C1 C2 C2 10.5(18) . 9
O4 C1 C2 C2 -56.8(13) 76_445 9
C1 C1 C2 C2 -56.8(13) 27_544 9
C1 C1 C2 C2 -26.8(13) 76_445 9
C1 C1 C2 C2 -86.9(13) 50_454 9
C2 C1 C2 C2 114(3) 9 5
O4 C1 C2 C2 -10.5(18) 27_544 5
O4 C1 C2 C2 124.2(12) . 5
O4 C1 C2 C2 56.8(13) 76_445 5
C1 C1 C2 C2 56.8(13) 27_544 5
C1 C1 C2 C2 86.9(13) 76_445 5
C1 C1 C2 C2 26.8(13) 50_454 5
C2 O4 C2 C1 -9.7(17) 78_445 27_544
C2 O4 C2 C1 -110.8(10) 9 27_544
C1 O4 C2 C1 -120(2) . 27_544
C1 O4 C2 C1 -60.2(10) 76_445 27_544
C2 O4 C2 C1 110.8(10) 78_445 .
C2 O4 C2 C1 9.7(17) 9 .
C1 O4 C2 C1 120(2) 27_544 .
C1 O4 C2 C1 60.2(10) 76_445 .
C2 O4 C2 O4 50.5(10) 78_445 27_544
C2 O4 C2 O4 -50.5(10) 9 27_544
C1 O4 C2 O4 60.2(10) 27_544 27_544
C1 O4 C2 O4 -60.2(10) . 27_544
C1 O4 C2 O4 0.000(1) 76_445 27_544
C2 O4 C2 C2 -101(2) 9 78_445
C1 O4 C2 C2 9.7(17) 27_544 78_445
C1 O4 C2 C2 -110.8(10) . 78_445
C1 O4 C2 C2 -50.5(10) 76_445 78_445
C2 O4 C2 C2 20.2(10) 78_445 34_544
C2 O4 C2 C2 -80.8(9) 9 34_544
C1 O4 C2 C2 29.9(9) 27_544 34_544
C1 O4 C2 C2 -90.5(10) . 34_544
C1 O4 C2 C2 -30.30(7) 76_445 34_544
C2 O4 C2 C2 101(2) 78_445 9
C1 O4 C2 C2 110.8(10) 27_544 9
C1 O4 C2 C2 -9.7(17) . 9
C1 O4 C2 C2 50.5(10) 76_445 9
C2 O4 C2 C2 80.8(9) 78_445 5
C2 O4 C2 C2 -20.2(10) 9 5
C1 O4 C2 C2 90.5(10) 27_544 5
C1 O4 C2 C2 -29.9(9) . 5
C1 O4 C2 C2 30.30(7) 76_445 5
